data_2312007
loop_
_publ_author_name
'J\/orgensen, Mads R. V.'
'Hathwar, Venkatesha R.'
'Sist, Mattia'
'Wang, Xiaoping'
'Hoffmann, Christina M.'
'Briseno, Alejandro L.'
'Overgaard, Jacob'
'Iversen, Bo B.'

_publ_section_title
;
 Accurate atomic displacement parameters from time-of-flight
 neutron-diffraction data at TOPAZ
;
_journal_coeditor_code PC5039
_journal_issue 6
_journal_name_full 'Acta Crystallographica Section A Foundations and Advances'
_journal_page_first 679
_journal_paper_doi 10.1107/S2053273314015599
_journal_volume 70
_journal_year 2014
_chemical_formula_moiety 'C42 H28'
_chemical_formula_sum 'C42 H28'
_chemical_formula_weight 532.64
_chemical_name_common Rubrene
_space_group_IT_number 64
_space_group_name_Hall '-C 2ac 2'
_space_group_name_H-M_alt 'C m c e'
_symmetry_cell_setting orthorhombic
_symmetry_Int_Tables_number 64
_symmetry_space_group_name_Hall '-C 2ac 2'
_symmetry_space_group_name_H-M 'C m c e'
_audit_conform_dict_location ftp://ftp.iucr.org/pub/cif_core.dic
_audit_conform_dict_name cif_core.dic
_audit_conform_dict_version 2.3
_audit_creation_date '18-Feb-02 T10:24:17-00:00'
_audit_creation_method 'XD routine XDCIF'
_audit_update_record ' 2014-01-21T11:07  Initial CIF as created by GSAS2CIF'
_cell_angle_alpha 90
_cell_angle_beta 90
_cell_angle_gamma 90
_cell_formula_units_Z 4
_cell_length_a 26.8106(3)
_cell_length_b 7.16020(10)
_cell_length_c 14.20290(10)
_cell_measurement_temperature 100(2)
_cell_volume 2726.52(5)
_diffrn_ambient_temperature 100(2)
_diffrn_detector_area_resol_mean 10.3590
_diffrn_measured_fraction_theta_full 1.000
_diffrn_measured_fraction_theta_max 1.000
_diffrn_measurement_device_type 'SuperNova, Single source at offset, Atlas'
_diffrn_measurement_method '\w scans'
_diffrn_radiation_monochromator mirror
_diffrn_radiation_source 'SuperNova (Mo) X-ray Source'
_diffrn_radiation_type 'Mo K\a'
_diffrn_radiation_wavelength 0.7107
_diffrn_reflns_av_R_equivalents 0.0328
_diffrn_reflns_av_sigmaI/netI 0.0297
_diffrn_reflns_limit_h_max 58
_diffrn_reflns_limit_h_min 0
_diffrn_reflns_limit_k_max 15
_diffrn_reflns_limit_k_min 0
_diffrn_reflns_limit_l_max 31
_diffrn_reflns_limit_l_min 0
_diffrn_reflns_number 83536
_diffrn_reflns_theta_full 51.42
_diffrn_reflns_theta_max 51.42
_diffrn_reflns_theta_min 2.87
_exptl_absorpt_coefficient_mu 0.073
_exptl_absorpt_correction_T_max 0.9869
_exptl_absorpt_correction_T_min 0.9826
_exptl_absorpt_correction_type analytical
_exptl_crystal_colour Orange
_exptl_crystal_density_diffrn 1.298
_exptl_crystal_description Block
_exptl_crystal_F_000 1120
_exptl_crystal_size_max 0.24
_exptl_crystal_size_mid 0.22
_exptl_crystal_size_min 0.18
_refine_diff_density_max 0.179
_refine_diff_density_min -0.180
_refine_diff_density_rms 0.038
_refine_ls_extinction_method none
_refine_ls_goodness_of_fit_ref 1.492
_refine_ls_hydrogen_treatment
;
The heavy atoms from the multipole refinement was used to calculate anisotropic 
hydrogen thermal parameters using the SHADE2.1 server 

SHADE web server for estimation of hydrogen anisotropic displacement 
parameters. 
Anders \/Ostergaard Madsen. J. Appl. Cryst. 39, 757-758

www.shade.ki.ku.dk
;
_refine_ls_matrix_type full
_refine_ls_number_parameters 383
_refine_ls_number_reflns 6070
_refine_ls_number_restraints 0
_refine_ls_R_factor_all 0.041
_refine_ls_R_factor_gt 0.022
_refine_ls_shift/su_max 0
_refine_ls_structure_factor_coef Fsqd
_refine_ls_weighting_details
;
        calc w2 = 1/[s^2^(Fo^2^)]
;
_refine_ls_weighting_scheme calc
_refine_ls_wR_factor_ref 0.055
_reflns_number_gt 6070
_reflns_number_total 7703
_reflns_threshold_expression >3sigma(I)
_cod_data_source_file pc5039sup1.cif
_cod_data_source_block Rubrene_Xray_MM_Shade
_cod_depositor_comments
;
The following automatic conversions were performed:

data item '_symmetry_cell_setting' value 'Orthorhombic' was changed
to 'orthorhombic' in accordance with the
/home/saulius/struct/COD-crude-data/automatic-downloads/DataCite-retrospective/IUCr/depositions/lib/dictionaries/cif_core.dic
dictionary named 'cif_core.dic' version 2.4.2 last updated on
2011-04-26.

Automatic conversion script
Id: cif_fix_values 7556 2019-12-06 15:28:31Z antanas 
;
_cod_original_sg_symbol_Hall '-C 2bc 2'
_cod_original_sg_symbol_H-M 'C m c a'
_cod_database_code 2312007

loop_
_space_group_symop_id
_space_group_symop_operation_xyz
1 +X,+Y,+Z
2 -X,+Y,+Z
3 +X,1/2-Y,1/2+Z
4 -X,1/2-Y,1/2+Z
5 -X,-Y,-Z
6 +X,-Y,-Z
7 -X,1/2+Y,1/2-Z
8 +X,1/2+Y,1/2-Z
9 1/2+X,1/2+Y,+Z
10 1/2-X,1/2-Y,-Z
11 1/2-X,1/2+Y,+Z
12 1/2+X,1/2-Y,-Z
13 1/2+X,-Y,1/2+Z
14 1/2-X,+Y,1/2-Z
15 1/2-X,-Y,1/2+Z
16 1/2+X,+Y,1/2-Z

loop_
_atom_site_label
_atom_site_fract_x
_atom_site_fract_y
_atom_site_fract_z
_atom_site_U_iso_or_equiv
_atom_site_occupancy
_atom_site_symmetry_multiplicity
_atom_site_adp_type
C(1) 0.027309(10) 0 0 0.01 1 8 Uani
C(2) 0.053210(7) -0.14439(3) 0.048944(14) 0.01 1 16 Uani
C(3) 0.026842(7) -0.29588(3) 0.087620(14) 0.011 1 16 Uani
C(4) 0.052115(9) -0.44715(3) 0.133975(16) 0.014 1 16 Uani
C(5) 0.026536(9) -0.59004(3) 0.175528(17) 0.015 1 16 Uani
C(6) 0.107557(8) -0.13458(3) 0.072680(15) 0.012 1 16 Uani
C(7) 0.142857(8) -0.24862(3) 0.028629(18) 0.015 1 16 Uani
C(8) 0.192099(9) -0.25175(4) 0.05960(2) 0.019 1 16 Uani
C(9) 0.207154(10) -0.13946(5) 0.13449(2) 0.021 1 16 Uani
C(10) 0.172329(11) -0.02457(5) 0.17890(2) 0.02 1 16 Uani
C(11) 0.122819(9) -0.02346(4) 0.148318(17) 0.016 1 16 Uani
H(4) 0.092531 -0.447865 0.135765 0.031 1 16 Uani
H(5) 0.046637 -0.702414 0.210367 0.034 1 16 Uani
H(7) 0.132793 -0.335448 -0.031135 0.033 1 16 Uani
H(8) 0.218456 -0.343594 0.024644 0.04 1 16 Uani
H(9) 0.24595 -0.138968 0.15642 0.043 1 16 Uani
H(10) 0.181134 0.068506 0.23697 0.031 1 16 Uani
H(11) 0.094771 0.063073 0.181715 0.035 1 16 Uani

loop_
_atom_site_aniso_label
_atom_site_aniso_U_11
_atom_site_aniso_U_22
_atom_site_aniso_U_33
_atom_site_aniso_U_23
_atom_site_aniso_U_13
_atom_site_aniso_U_12
C(1) 0.01000(8) 0.00908(9) 0.01082(9) 0.00129(7) 0 0
C(2) 0.01059(6) 0.00980(6) 0.01105(7) 0.00127(5) -0.00006(5) 0.00073(5)
C(3) 0.01223(7) 0.00932(7) 0.01059(7) 0.00134(5) 0.00021(5) 0.00080(5)
C(4) 0.01506(8) 0.01171(7) 0.01389(8) 0.00329(6) 0.00110(6) 0.00276(6)
C(5) 0.01878(9) 0.01133(8) 0.01539(8) 0.00393(6) 0.00075(6) 0.00202(6)
C(6) 0.01087(7) 0.01189(7) 0.01177(7) 0.00054(5) -0.00026(5) 0.00131(5)
C(7) 0.01232(7) 0.01444(8) 0.01764(9) -0.00101(7) 0.00204(6) 0.00171(6)
C(8) 0.01158(8) 0.02028(11) 0.02499(11) 0.00170(9) 0.00227(7) 0.00271(7)
C(9) 0.01256(8) 0.02727(13) 0.02335(11) 0.00381(10) -0.00327(7) 0.00031(8)
C(10) 0.01675(9) 0.02708(13) 0.01697(10) -0.00137(9) -0.00508(7) -0.00137(9)
C(11) 0.01469(8) 0.01875(9) 0.01331(8) -0.00236(7) -0.00174(6) 0.00127(7)
H(4) 0.020528 0.029586 0.036105 0.006668 -0.001335 0.003129
H(5) 0.035014 0.024093 0.038192 0.012973 -0.003162 0.006032
H(7) 0.026733 0.035666 0.035040 -0.014106 0.002014 -0.000367
H(8) 0.022902 0.038456 0.052812 -0.007858 0.005226 0.008128
H(9) 0.018521 0.051708 0.043601 0.002324 -0.008475 0.002817
H(10) 0.029899 0.056191 0.032861 -0.015203 -0.008727 -0.002330
H(11) 0.023989 0.038364 0.034177 -0.013843 -0.001371 0.004924

loop_
_atom_type_symbol
_atom_type_number_in_cell
C 168.0
H 112.0

loop_
_geom_angle_atom_site_label_1
_geom_angle_atom_site_label_2
_geom_angle_atom_site_label_3
_geom_angle
_geom_angle_site_symmetry_1
_geom_angle_site_symmetry_2
_geom_angle_site_symmetry_3
_geom_angle_publ_flag
C(1) C(1) C(2) 119.135(12) 2_555 1_555 1_555 yes
C(1) C(1) C(2) 119.135(12) 2_555 1_555 6_555 yes
C(1) C(1) C(2) 119.135(12) 5_555 1_555 1_555 yes
C(1) C(1) C(2) 119.135(12) 5_555 1_555 6_555 yes
C(2) C(1) C(2) 121.73(2) 1_555 1_555 6_555 yes
C(1) C(2) C(3) 120.312(18) 1_555 1_555 1_555 yes
C(1) C(2) C(6) 123.334(19) 1_555 1_555 1_555 yes
C(1) C(2) C(3) 120.312(18) 6_555 1_555 1_555 yes
C(1) C(2) C(6) 123.334(19) 6_555 1_555 1_555 yes
C(3) C(2) C(6) 115.937(18) 1_555 1_555 1_555 yes
C(2) C(3) C(3) 120.173(11) 1_555 1_555 2_555 yes
C(2) C(3) C(4) 121.546(19) 1_555 1_555 1_555 yes
C(3) C(3) C(4) 118.127(12) 2_555 1_555 1_555 yes
C(3) C(4) C(5) 121.72(2) 1_555 1_555 1_555 yes
C(3) C(4) H(4) 118.18(2) 1_555 1_555 1_555 yes
C(5) C(4) H(4) 120.10(2) 1_555 1_555 1_555 yes
C(4) C(5) C(5) 120.137(14) 1_555 1_555 2_555 yes
C(4) C(5) H(5) 119.97(2) 1_555 1_555 1_555 yes
C(5) C(5) H(5) 119.815(13) 2_555 1_555 1_555 yes
C(2) C(6) C(7) 122.05(2) 1_555 1_555 1_555 yes
C(2) C(6) C(11) 118.992(19) 1_555 1_555 1_555 yes
C(7) C(6) C(11) 118.56(2) 1_555 1_555 1_555 yes
C(6) C(7) C(8) 120.68(2) 1_555 1_555 1_555 yes
C(6) C(7) H(7) 119.60(2) 1_555 1_555 1_555 yes
C(8) C(7) H(7) 119.71(2) 1_555 1_555 1_555 yes
C(7) C(8) C(9) 120.46(3) 1_555 1_555 1_555 yes
C(7) C(8) H(8) 118.76(3) 1_555 1_555 1_555 yes
C(9) C(8) H(8) 120.78(3) 1_555 1_555 1_555 yes
C(8) C(9) C(10) 119.44(3) 1_555 1_555 1_555 yes
C(8) C(9) H(9) 119.77(3) 1_555 1_555 1_555 yes
C(10) C(9) H(9) 120.80(3) 1_555 1_555 1_555 yes
C(9) C(10) C(11) 119.93(3) 1_555 1_555 1_555 yes
C(9) C(10) H(10) 121.12(3) 1_555 1_555 1_555 yes
C(11) C(10) H(10) 118.94(3) 1_555 1_555 1_555 yes
C(6) C(11) C(10) 120.92(2) 1_555 1_555 1_555 yes
C(6) C(11) H(11) 119.02(2) 1_555 1_555 1_555 yes
C(10) C(11) H(11) 120.05(2) 1_555 1_555 1_555 yes

loop_
_geom_bond_atom_site_label_1
_geom_bond_atom_site_label_2
_geom_bond_distance
_geom_bond_site_symmetry_1
_geom_bond_site_symmetry_2
_geom_bond_publ_flag
C(1) C(1) 1.4644(5) 1_555 2_555 yes
C(1) C(1) 1.4644(5) 1_555 5_555 yes
C(1) C(2) 1.4263(2) 1_555 1_555 yes
C(1) C(2) 1.4263(2) 1_555 6_555 yes
C(2) C(3) 1.4065(3) 1_555 1_555 yes
C(2) C(6) 1.4972(3) 1_555 1_555 yes
C(3) C(3) 1.4394(4) 1_555 2_555 yes
C(3) C(4) 1.4371(3) 1_555 1_555 yes
C(4) C(5) 1.3658(3) 1_555 1_555 yes
C(4) H(4) 1.0900(2) 1_555 1_555 yes
C(5) C(5) 1.4229(5) 1_555 2_555 yes
C(5) H(5) 1.0900(2) 1_555 1_555 yes
C(6) C(7) 1.3978(3) 1_555 1_555 yes
C(6) C(11) 1.3981(3) 1_555 1_555 yes
C(7) C(8) 1.3917(3) 1_555 1_555 yes
C(7) H(7) 1.0900(3) 1_555 1_555 yes
C(8) C(9) 1.3933(4) 1_555 1_555 yes
C(8) H(8) 1.0900(3) 1_555 1_555 yes
C(9) C(10) 1.3950(4) 1_555 1_555 yes
C(9) H(9) 1.0900(3) 1_555 1_555 yes
C(10) C(11) 1.3967(3) 1_555 1_555 yes
C(10) H(10) 1.0900(3) 1_555 1_555 yes
C(11) H(11) 1.0900(2) 1_555 1_555 yes

loop_
_geom_torsion_atom_site_label_1
_geom_torsion_atom_site_label_2
_geom_torsion_atom_site_label_3
_geom_torsion_atom_site_label_4
_geom_torsion
_geom_torsion_site_symmetry_1
_geom_torsion_site_symmetry_2
_geom_torsion_site_symmetry_3
_geom_torsion_site_symmetry_4
_geom_torsion_publ_flag
C(1) C(1) C(2) C(3) 7.063(16) 2_555 1_555 1_555 1_555 yes
C(1) C(1) C(2) C(6) -165.22(3) 2_555 1_555 1_555 1_555 yes
C(1) C(1) C(2) C(3) 7.063(16) 5_555 1_555 1_555 1_555 yes
C(1) C(1) C(2) C(6) -165.22(3) 5_555 1_555 1_555 1_555 yes
C(2) C(1) C(2) C(3) -172.94(3) 6_555 1_555 1_555 1_555 yes
C(2) C(1) C(2) C(6) 14.776(18) 6_555 1_555 1_555 1_555 yes
C(1) C(2) C(3) C(4) 177.45(3) 1_555 1_555 1_555 1_555 yes
C(1) C(2) C(6) C(7) -110.10(3) 1_555 1_555 1_555 1_555 yes
C(1) C(2) C(6) C(11) 77.21(2) 1_555 1_555 1_555 1_555 yes
C(1) C(2) C(3) C(4) 177.45(3) 6_555 1_555 1_555 1_555 yes
C(1) C(2) C(6) C(7) -110.10(3) 6_555 1_555 1_555 1_555 yes
C(1) C(2) C(6) C(11) 77.21(2) 6_555 1_555 1_555 1_555 yes
C(6) C(2) C(3) C(4) -9.713(19) 1_555 1_555 1_555 1_555 yes
C(3) C(2) C(6) C(7) 77.30(2) 1_555 1_555 1_555 1_555 yes
C(3) C(2) C(6) C(11) -95.39(2) 1_555 1_555 1_555 1_555 yes
C(3) C(3) C(2) C(1) -7.136(17) 2_555 1_555 1_555 1_555 yes
C(3) C(3) C(2) C(6) 165.70(3) 2_555 1_555 1_555 1_555 yes
C(2) C(3) C(4) C(5) 176.84(3) 1_555 1_555 1_555 1_555 yes
C(2) C(3) C(4) H(4) -3.493(19) 1_555 1_555 1_555 1_555 yes
C(3) C(3) C(4) C(5) 1.33(2) 2_555 1_555 1_555 1_555 yes
C(3) C(3) C(4) H(4) -179.00(3) 2_555 1_555 1_555 1_555 yes
C(3) C(4) C(5) H(5) -178.19(4) 1_555 1_555 1_555 1_555 yes
H(4) C(4) C(5) H(5) 2.14(2) 1_555 1_555 1_555 1_555 yes
C(5) C(5) C(4) C(3) -1.36(2) 2_555 1_555 1_555 1_555 yes
C(5) C(5) C(4) H(4) 178.98(4) 2_555 1_555 1_555 1_555 yes
C(2) C(6) C(7) C(8) -172.57(3) 1_555 1_555 1_555 1_555 yes
C(2) C(6) C(7) H(7) 8.252(19) 1_555 1_555 1_555 1_555 yes
C(2) C(6) C(11) C(10) 173.55(3) 1_555 1_555 1_555 1_555 yes
C(2) C(6) C(11) H(11) -6.79(2) 1_555 1_555 1_555 1_555 yes
C(11) C(6) C(7) C(8) 0.15(2) 1_555 1_555 1_555 1_555 yes
C(7) C(6) C(11) C(10) 0.60(2) 1_555 1_555 1_555 1_555 yes
C(11) C(6) C(7) H(7) -179.02(3) 1_555 1_555 1_555 1_555 yes
C(7) C(6) C(11) H(11) -179.74(3) 1_555 1_555 1_555 1_555 yes
C(6) C(7) C(8) C(9) -0.71(3) 1_555 1_555 1_555 1_555 yes
C(6) C(7) C(8) H(8) 179.47(4) 1_555 1_555 1_555 1_555 yes
H(7) C(7) C(8) C(9) 178.47(4) 1_555 1_555 1_555 1_555 yes
H(7) C(7) C(8) H(8) -1.35(2) 1_555 1_555 1_555 1_555 yes
C(7) C(8) C(9) C(10) 0.52(3) 1_555 1_555 1_555 1_555 yes
C(7) C(8) C(9) H(9) -179.72(5) 1_555 1_555 1_555 1_555 yes
H(8) C(8) C(9) C(10) -179.67(5) 1_555 1_555 1_555 1_555 yes
H(8) C(8) C(9) H(9) 0.09(3) 1_555 1_555 1_555 1_555 yes
C(8) C(9) C(10) C(11) 0.23(3) 1_555 1_555 1_555 1_555 yes
C(8) C(9) C(10) H(10) -179.03(5) 1_555 1_555 1_555 1_555 yes
H(9) C(9) C(10) C(11) -179.53(5) 1_555 1_555 1_555 1_555 yes
H(9) C(9) C(10) H(10) 1.21(3) 1_555 1_555 1_555 1_555 yes
C(9) C(10) C(11) C(6) -0.79(3) 1_555 1_555 1_555 1_555 yes
C(9) C(10) C(11) H(11) 179.55(4) 1_555 1_555 1_555 1_555 yes
H(10) C(10) C(11) C(6) 178.48(4) 1_555 1_555 1_555 1_555 yes
H(10) C(10) C(11) H(11) -1.18(2) 1_555 1_555 1_555 1_555 yes
